data_7009145
loop_
_publ_author_name
'Gebauer, Andreas'
'Dawson, Denisha Y.'
'Arnold, John'

_publ_contact_author
;
 John Arnold 
 Department of Chemistry, University of California, Berkeley, CA 94720
;
_publ_section_title
;
 Neutral \p-radicals of lithium porphyrins: synthesis and
 characterization
;
_journal_issue 2
_journal_name_full 'Journal of the Chemical Society, Dalton Transactions'
_journal_page_first 111
_journal_paper_doi 10.1039/a908956j
_journal_year 2000
_chemical_formula_moiety 'C44 H28 Li N4 '
_chemical_formula_sum 'C44 H28 Li N4'
_chemical_formula_weight 619.67
_space_group_IT_number 2
_symmetry_cell_setting triclinic
_symmetry_Int_Tables_number 2
_symmetry_space_group_name_Hall '-P 1'
_symmetry_space_group_name_H-M 'P -1'
_audit_creation_date 'Tue Sep  7 14:50:08 1999'
_audit_creation_method 'from TEXRAY.INF file'
_cell_angle_alpha 95.305(2)
_cell_angle_beta 99.351(2)
_cell_angle_gamma 101.149(2)
_cell_formula_units_Z 1
_cell_length_a 6.43020(10)
_cell_length_b 10.3539(4)
_cell_length_c 12.3020(4)
_cell_measurement_reflns_used 0
_cell_measurement_temperature 273.2
_cell_measurement_theta_max 0.0
_cell_measurement_theta_min 0.0
_cell_volume 786.38(4)
_computing_cell_refinement 'MSC/AFC Diffractometer Control'
_computing_data_collection 'MSC/AFC Diffractometer Control'
_computing_data_reduction teXsan
_computing_publication_material teXsan
_computing_structure_refinement teXsan
_computing_structure_solution 'sir 92'
_diffrn_ambient_temperature 273.2
_diffrn_measurement_device SMART
_diffrn_measurement_method 'omega scans with profile analysis'
_diffrn_orient_matrix_UB_11 0.00000
_diffrn_orient_matrix_UB_12 0.00000
_diffrn_orient_matrix_UB_13 0.00000
_diffrn_orient_matrix_UB_21 0.00000
_diffrn_orient_matrix_UB_22 0.00000
_diffrn_orient_matrix_UB_23 0.00000
_diffrn_orient_matrix_UB_31 0.00000
_diffrn_orient_matrix_UB_32 0.00000
_diffrn_orient_matrix_UB_33 0.00000
_diffrn_radiation_monochromator graphite
_diffrn_radiation_source 'X-ray tube'
_diffrn_radiation_type 'Mo K\a'
_diffrn_radiation_wavelength 0.7107
_diffrn_reflns_av_R_equivalents 0.0399
_diffrn_reflns_limit_h_max 7
_diffrn_reflns_limit_h_min 0
_diffrn_reflns_limit_k_max 11
_diffrn_reflns_limit_k_min -11
_diffrn_reflns_limit_l_max 13
_diffrn_reflns_limit_l_min -13
_diffrn_reflns_number 3152
_diffrn_reflns_theta_max 23.25
_diffrn_standards_decay_% 0.00
_diffrn_standards_interval_count 0
_diffrn_standards_number 0
_exptl_absorpt_coefficient_mu 0.077
_exptl_absorpt_correction_type none
_exptl_crystal_colour 'bright purple'
_exptl_crystal_density_diffrn 1.308
_exptl_crystal_density_meas 0.000
_exptl_crystal_description blocklike
_exptl_crystal_F_000 323.00
_exptl_crystal_size_max 0.21
_exptl_crystal_size_mid 0.25
_exptl_crystal_size_min 0.18
_refine_diff_density_max 0.18
_refine_diff_density_min -0.28
_refine_ls_extinction_coef 0.00000
_refine_ls_extinction_method none
_refine_ls_goodness_of_fit_obs 2.196
_refine_ls_hydrogen_treatment noref
_refine_ls_matrix_type full
_refine_ls_number_parameters 223
_refine_ls_number_reflns 1719
_refine_ls_number_restraints 0
_refine_ls_R_factor_obs 0.0493
_refine_ls_shift/esd_max 0.0000
_refine_ls_structure_factor_coef F
_refine_ls_weighting_scheme sigma
_refine_ls_wR_factor_obs 0.0534
_reflns_number_observed 1719
_reflns_number_total 2197
_reflns_observed_criterion '3.00 sigma'
_cod_data_source_file a908956j.txt
_cod_data_source_block LiTPP
_cod_depositor_comments
;
The following automatic conversions were performed:

'_atom_site_thermal_displace_type' tag value 'Uij' was replaced with
'Uani' value 39 times.

Automatic conversion script
Id: cif_fix_values 1646 2011-03-28 12:23:43Z adriana 
;
_cod_original_sg_symbol_H-M 'P -1       '
_cod_original_formula_sum 'C44 H28 Li N4 '
_cod_database_code 7009145

loop_
_symmetry_equiv_pos_as_xyz
'   +x,   +y,   +z'
'   -x,   -y,   -z'

loop_
_atom_site_aniso_label
_atom_site_aniso_U_11
_atom_site_aniso_U_22
_atom_site_aniso_U_33
_atom_site_aniso_U_12
_atom_site_aniso_U_13
_atom_site_aniso_U_23
N(1) 0.034(1) 0.029(1) 0.025(1) 0.0042(10) 0.0061(9) -0.0004(9)
N(2) 0.030(1) 0.027(1) 0.029(1) 0.0011(9) 0.0031(9) -0.0009(9)
C(1) 0.031(1) 0.028(1) 0.025(1) 0.005(1) 0.005(1) -0.002(1)
C(2) 0.038(2) 0.036(2) 0.025(1) 0.002(1) 0.007(1) -0.004(1)
C(3) 0.039(2) 0.033(1) 0.027(1) 0.002(1) 0.011(1) 0.002(1)
C(4) 0.028(1) 0.026(1) 0.029(1) 0.004(1) 0.008(1) 0.001(1)
C(5) 0.031(1) 0.026(1) 0.030(1) 0.006(1) 0.005(1) 0.004(1)
C(6) 0.028(1) 0.027(1) 0.032(1) 0.001(1) 0.006(1) 0.002(1)
C(7) 0.034(2) 0.033(1) 0.033(1) -0.005(1) 0.007(1) 0.001(1)
C(8) 0.036(2) 0.030(1) 0.031(1) -0.004(1) 0.003(1) -0.002(1)
C(9) 0.033(1) 0.026(1) 0.027(1) 0.004(1) 0.004(1) -0.001(1)
C(10) 0.033(1) 0.027(1) 0.028(1) 0.005(1) 0.005(1) 0.000(1)
C(11) 0.028(1) 0.030(1) 0.027(1) 0.003(1) 0.003(1) 0.001(1)
C(12) 0.033(1) 0.031(1) 0.037(1) 0.006(1) 0.006(1) 0.004(1)
C(13) 0.034(2) 0.044(2) 0.042(2) 0.005(1) 0.009(1) 0.004(1)
C(14) 0.037(2) 0.041(2) 0.038(2) -0.004(1) 0.007(1) 0.004(1)
C(15) 0.048(2) 0.030(1) 0.041(2) -0.002(1) 0.008(1) 0.006(1)
C(16) 0.039(2) 0.030(1) 0.035(1) 0.006(1) 0.009(1) 0.002(1)
C(17) 0.036(2) 0.027(1) 0.027(1) 0.001(1) 0.006(1) -0.001(1)
C(18) 0.040(2) 0.042(2) 0.030(1) 0.003(1) 0.003(1) 0.004(1)
C(19) 0.048(2) 0.050(2) 0.034(2) -0.004(1) -0.008(1) 0.009(1)
C(20) 0.074(2) 0.041(2) 0.027(2) -0.002(2) 0.002(2) -0.004(1)
C(21) 0.068(2) 0.044(2) 0.033(2) 0.011(2) 0.011(2) -0.008(1)
C(22) 0.049(2) 0.040(2) 0.030(2) 0.007(1) 0.005(1) -0.003(1)
Li(1) 0.043(4) 0.047(4) 0.036(4) -0.006(3) 0.007(3) -0.002(3)

loop_
_atom_site_label
_atom_site_fract_x
_atom_site_fract_y
_atom_site_fract_z
_atom_site_U_iso_or_equiv
_atom_site_thermal_displace_type
_atom_site_calc_flag
_atom_site_calc_attached_atom
N(1) 0.2672(3) 0.1376(2) 0.5771(2) 0.02984 Uani ? ?
N(2) 0.1290(3) -0.0140(2) 0.3569(2) 0.03004 Uani ? ?
C(1) 0.0242(4) -0.0815(2) 0.2553(2) 0.02866 Uani ? ?
C(2) 0.1435(4) -0.0414(3) 0.1698(2) 0.03421 Uani ? ?
C(3) 0.3198(4) 0.0509(3) 0.2204(2) 0.03331 Uani ? ?
C(4) 0.3097(4) 0.0681(2) 0.3371(2) 0.02781 Uani ? ?
C(5) 0.4552(4) 0.1638(2) 0.4177(2) 0.02902 Uani ? ?
C(6) 0.4378(4) 0.1903(2) 0.5302(2) 0.02953 Uani ? ?
C(7) 0.6002(4) 0.2812(3) 0.6121(2) 0.03511 Uani ? ?
C(8) 0.5241(4) 0.2847(2) 0.7077(2) 0.03463 Uani ? ?
C(9) 0.3145(4) 0.1948(2) 0.6857(2) 0.02939 Uani ? ?
C(10) 0.1795(4) 0.1701(2) 0.7642(2) 0.02983 Uani ? ?
C(11) 0.6371(4) 0.2497(2) 0.3799(2) 0.02897 Uani ? ?
C(12) 0.7892(4) 0.1959(3) 0.3330(2) 0.03376 Uani ? ?
C(13) 0.9559(4) 0.2773(3) 0.2971(2) 0.04024 Uani ? ?
C(14) 0.9722(4) 0.4136(3) 0.3082(2) 0.04024 Uani ? ?
C(15) 0.8231(5) 0.4682(3) 0.3552(2) 0.04101 Uani ? ?
C(16) 0.6553(4) 0.3873(3) 0.3904(2) 0.03500 Uani ? ?
C(17) 0.2565(4) 0.2409(2) 0.8793(2) 0.03108 Uani ? ?
C(18) 0.4508(4) 0.2286(3) 0.9423(2) 0.03880 Uani ? ?
C(19) 0.5215(5) 0.2967(3) 1.0494(2) 0.04746 Uani ? ?
C(20) 0.3998(5) 0.3764(3) 1.0931(2) 0.05062 Uani ? ?
C(21) 0.2076(5) 0.3892(3) 1.0327(2) 0.04924 Uani ? ?
C(22) 0.1355(4) 0.3225(3) 0.9247(2) 0.04065 Uani ? ?
Li(1) 0.00000 0.00000 0.50000 0.04477 Uani ? ?
H(1) 0.10395 -0.06986 0.08974 0.03770 Uani ? ?
H(2) 0.42624 0.09816 0.18524 0.03433 Uani ? ?
H(3) 0.73721 0.32868 0.59625 0.05211 Uani ? ?
H(4) 0.59020 0.33842 0.77838 0.04598 Uani ? ?
H(5) 0.77580 0.10032 0.32339 0.04807 Uani ? ?
H(6) 1.07144 0.23828 0.26636 0.05765 Uani ? ?
H(7) 1.09212 0.46793 0.27924 0.06527 Uani ? ?
H(8) 0.82919 0.56277 0.36451 0.04920 Uani ? ?
H(9) 0.54046 0.42569 0.42173 0.03813 Uani ? ?
H(10) 0.53925 0.17181 0.91268 0.04197 Uani ? ?
H(11) 0.65608 0.28520 1.08891 0.04436 Uani ? ?
H(12) 0.45491 0.42873 1.17100 0.05714 Uani ? ?
H(13) 0.11206 0.44513 1.06219 0.04870 Uani ? ?
H(14) -0.00925 0.32856 0.87936 0.05380 Uani ? ?

loop_
_atom_type_symbol
_atom_type_oxidation_number
_atom_type_number_in_cell
_atom_type_scat_dispersion_real
_atom_type_scat_dispersion_imag
_atom_type_scat_source
Li 0 1 0.000 0.000 'International Tables'
C 0 44 0.003 0.002 'International Tables'
N 0 4 0.006 0.003 'International Tables'
H 0 28 0.000 0.000 'International Tables'

loop_
_geom_angle_atom_site_label_1
_geom_angle_atom_site_label_2
_geom_angle_atom_site_label_3
_geom_angle
_geom_angle_site_symmetry_1
_geom_angle_site_symmetry_2
_geom_angle_site_symmetry_3
_geom_angle_publ_flag
C(2) N(1) C(5) 106.0(2) ? ? ? yes
C(2) N(1) Li(1) 127.6(2) ? ? ? yes
C(5) N(1) Li(1) 126.4(2) ? ? ? yes
C(7) N(2) C(10) 105.8(2) ? ? ? yes
C(7) N(2) Li(1) 125.9(2) ? ? ? yes
C(10) N(2) Li(1) 126.2(2) ? ? ? yes
C(2) C(1) C(10) 125.8(2) ? ? ? yes
C(2) C(1) C(11) 118.0(2) ? ? ? yes
C(10) C(1) C(11) 116.1(2) ? ? ? yes
N(1) C(2) C(1) 125.1(2) ? ? ? yes
N(1) C(2) C(3) 109.9(2) ? ? ? yes
C(1) C(2) C(3) 125.1(2) ? ? ? yes
C(2) C(3) C(4) 106.9(2) ? ? ? yes
C(3) C(4) C(5) 106.8(2) ? ? ? yes
N(1) C(5) C(4) 110.3(2) ? ? ? yes
N(1) C(5) C(6) 125.9(2) ? ? ? yes
C(4) C(5) C(6) 123.8(2) ? ? ? yes
C(5) C(6) C(7) 125.8(2) ? ? ? yes
C(5) C(6) C(17) 116.7(2) ? ? ? yes
C(7) C(6) C(17) 117.5(2) ? ? ? yes
N(2) C(7) C(6) 124.8(2) ? ? ? yes
N(2) C(7) C(8) 110.3(2) ? ? ? yes
C(6) C(7) C(8) 124.8(2) ? ? ? yes
C(7) C(8) C(9) 106.9(2) ? ? ? yes
C(8) C(9) C(10) 106.8(2) ? ? ? yes
N(2) C(10) C(1) 124.9(2) ? ? ? yes
N(2) C(10) C(9) 110.2(2) ? ? ? yes
C(1) C(10) C(9) 124.7(2) ? ? ? yes
C(1) C(11) C(12) 120.0(2) ? ? ? yes
C(1) C(11) C(16) 121.0(2) ? ? ? yes
C(12) C(11) C(16) 119.0(2) ? ? ? yes
C(11) C(12) C(13) 120.1(3) ? ? ? yes
C(12) C(13) C(14) 120.0(3) ? ? ? yes
C(13) C(14) C(15) 120.6(3) ? ? ? yes
C(14) C(15) C(16) 120.1(3) ? ? ? yes
C(11) C(16) C(15) 120.3(3) ? ? ? yes
C(6) C(17) C(18) 119.8(2) ? ? ? yes
C(6) C(17) C(22) 121.4(2) ? ? ? yes
C(18) C(17) C(22) 118.8(2) ? ? ? yes
C(17) C(18) C(19) 120.4(3) ? ? ? yes
C(18) C(19) C(20) 120.3(3) ? ? ? yes
C(19) C(20) C(21) 119.9(3) ? ? ? yes
C(20) C(21) C(22) 120.0(3) ? ? ? yes
C(17) C(22) C(21) 120.6(3) ? ? ? yes
N(1) Li(1) N(1) 180.0 ? ? ? yes
N(1) Li(1) N(2) 90.33(8) ? ? ? yes
N(1) Li(1) N(2) 89.67(8) ? ? ? yes
N(1) Li(1) N(2) 89.67(8) ? ? ? yes
N(1) Li(1) N(2) 90.33(8) ? ? ? yes
N(2) Li(1) N(2) 180.0 ? ? ? yes

loop_
_geom_bond_atom_site_label_1
_geom_bond_atom_site_label_2
_geom_bond_distance
_geom_bond_site_symmetry_1
_geom_bond_site_symmetry_2
_geom_bond_publ_flag
N(1) C(2) 1.371(3) ? ? yes
N(1) C(5) 1.366(3) ? ? yes
N(1) Li(1) 2.039(2) ? ? yes
N(2) C(7) 1.371(3) ? ? yes
N(2) C(10) 1.373(3) ? ? yes
N(2) Li(1) 2.069(2) ? ? yes
C(1) C(2) 1.408(4) ? ? yes
C(1) C(10) 1.417(4) ? ? yes
C(1) C(11) 1.492(3) ? ? yes
C(2) C(3) 1.452(4) ? ? yes
C(3) C(4) 1.345(4) ? ? yes
C(4) C(5) 1.447(4) ? ? yes
C(5) C(6) 1.413(4) ? ? yes
C(6) C(7) 1.414(3) ? ? yes
C(6) C(17) 1.492(4) ? ? yes
C(7) C(8) 1.443(4) ? ? yes
C(8) C(9) 1.351(4) ? ? yes
C(9) C(10) 1.445(4) ? ? yes
C(11) C(12) 1.393(4) ? ? yes
C(11) C(16) 1.393(4) ? ? yes
C(12) C(13) 1.401(4) ? ? yes
C(13) C(14) 1.371(5) ? ? yes
C(14) C(15) 1.374(5) ? ? yes
C(15) C(16) 1.397(4) ? ? yes
C(17) C(18) 1.399(4) ? ? yes
C(17) C(22) 1.391(4) ? ? yes
C(18) C(19) 1.386(4) ? ? yes
C(19) C(20) 1.379(4) ? ? yes
C(20) C(21) 1.387(4) ? ? yes
C(21) C(22) 1.388(4) ? ? yes
